data_4338999
loop_
_publ_author_name
'Figueroa, Joshua S.'
'Yurkerwich, Kevin'
'Melnick, Jonathan'
'Buccella, Daniela'
'Parkin, Gerard'

_publ_section_title
;
 Applications of bis(1-R-imidazol-2-yl)disulfides and diselenides as
 ligands for main-group and transition metals: kappa2-(N,N) coordination,
 S-S bond cleavage, and S-S/E-E (E = S, Se) bond metathesis reactions.
;
_journal_issue 22
_journal_name_full 'Inorganic chemistry'
_journal_page_first 9234
_journal_page_last 9244
_journal_paper_doi 10.1021/ic701228y
_journal_volume 46
_journal_year 2007
_chemical_formula_sum 'C14 H22 N4 S2'
_chemical_formula_weight 310.48
_chemical_name_systematic
; 
 ? 
;
_space_group_IT_number 61
_symmetry_cell_setting orthorhombic
_symmetry_space_group_name_Hall '-P 2ac 2ab'
_symmetry_space_group_name_H-M 'P b c a'
_atom_sites_solution_hydrogens geom
_atom_sites_solution_primary direct
_atom_sites_solution_secondary difmap
_audit_creation_method SHELXL-97
_cell_angle_alpha 90.00
_cell_angle_beta 90.00
_cell_angle_gamma 90.00
_cell_formula_units_Z 8
_cell_length_a 13.0132(11)
_cell_length_b 11.9125(10)
_cell_length_c 21.4092(19)
_cell_measurement_reflns_used 4056
_cell_measurement_temperature 243(2)
_cell_measurement_theta_max 25.36
_cell_measurement_theta_min 2.46
_cell_volume 3318.8(5)
_computing_cell_refinement 'Bruker SMART'
_computing_data_collection 'Bruker SMART'
_computing_data_reduction 'Bruker SAINT'
_computing_molecular_graphics 'Bruker SHELXTL'
_computing_publication_material 'Bruker SHELXTL'
_computing_structure_refinement 'SHELXL-97 (Sheldrick, 1997)'
_computing_structure_solution 'SHELXS-97 (Sheldrick, 1990)'
_diffrn_ambient_temperature 243(2)
_diffrn_measured_fraction_theta_full 1.000
_diffrn_measured_fraction_theta_max 1.000
_diffrn_measurement_device_type 'CCD area detector'
_diffrn_measurement_method 'phi and omega scans'
_diffrn_radiation_monochromator graphite
_diffrn_radiation_source 'fine-focus sealed tube'
_diffrn_radiation_type MoK\a
_diffrn_radiation_wavelength 0.71073
_diffrn_reflns_av_R_equivalents 0.0653
_diffrn_reflns_av_sigmaI/netI 0.0495
_diffrn_reflns_limit_h_max 16
_diffrn_reflns_limit_h_min -15
_diffrn_reflns_limit_k_max 14
_diffrn_reflns_limit_k_min -6
_diffrn_reflns_limit_l_max 26
_diffrn_reflns_limit_l_min -26
_diffrn_reflns_number 20663
_diffrn_reflns_theta_full 26.37
_diffrn_reflns_theta_max 26.37
_diffrn_reflns_theta_min 1.90
_exptl_absorpt_coefficient_mu 0.317
_exptl_absorpt_correction_T_max 1.0
_exptl_absorpt_correction_T_min 0.873997
_exptl_absorpt_correction_type empirical
_exptl_absorpt_process_details sadabs
_exptl_crystal_colour Orange
_exptl_crystal_density_diffrn 1.243
_exptl_crystal_density_method 'not measured'
_exptl_crystal_description Block
_exptl_crystal_F_000 1328
_exptl_crystal_size_max 0.1
_exptl_crystal_size_mid 0.1
_exptl_crystal_size_min 0.1
_refine_diff_density_max 0.224
_refine_diff_density_min -0.237
_refine_diff_density_rms 0.046
_refine_ls_extinction_method none
_refine_ls_goodness_of_fit_ref 1.007
_refine_ls_hydrogen_treatment constr
_refine_ls_matrix_type full
_refine_ls_number_parameters 181
_refine_ls_number_reflns 3397
_refine_ls_number_restraints 0
_refine_ls_restrained_S_all 1.007
_refine_ls_R_factor_all 0.0859
_refine_ls_R_factor_gt 0.0435
_refine_ls_shift/su_max 0.002
_refine_ls_shift/su_mean 0.000
_refine_ls_structure_factor_coef Fsqd
_refine_ls_weighting_details 'calc w=1/[\s^2^(Fo^2^)+(0.0403P)^2^+1.5505P] where P=(Fo^2^+2Fc^2^)/3'
_refine_ls_weighting_scheme calc
_refine_ls_wR_factor_gt 0.0915
_refine_ls_wR_factor_ref 0.1061
_reflns_number_gt 2196
_reflns_number_total 3397
_reflns_threshold_expression >2sigma(I)
_cod_data_source_file ic701228y-file008.cif
_cod_data_source_block jf29
_cod_depositor_comments
;
The following automatic conversions were performed:

'_symmetry_cell_setting' value 'Orthorhombic' changed to
'orthorhombic' according to
/usr/data/users/saulius/automatic-downloads/retrospective/ACS/lib/dictionaries/cif_core.dic
dictionary named 'cif_core.dic' version 2.4.2 from
2011-04-26.

'_exptl_absorpt_correction_type' value 'Empirical'
changed to 'empirical' according to
/usr/data/users/saulius/automatic-downloads/retrospective/ACS/lib/dictionaries/cif_core.dic
dictionary named 'cif_core.dic' version 2.4.2 from 2011-04-26.

Automatic conversion script
Id: cif_fix_values 2281 2013-09-26 08:29:07Z andrius 
;
_cod_original_sg_symbol_H-M Pbca
_cod_database_code 4338999

loop_
_symmetry_equiv_pos_as_xyz
'x, y, z'
'-x+1/2, -y, z+1/2'
'-x, y+1/2, -z+1/2'
'x+1/2, -y+1/2, -z'
'-x, -y, -z'
'x-1/2, y, -z-1/2'
'x, -y-1/2, z-1/2'
'-x-1/2, y-1/2, z'

loop_
_atom_site_label
_atom_site_type_symbol
_atom_site_fract_x
_atom_site_fract_y
_atom_site_fract_z
_atom_site_U_iso_or_equiv
_atom_site_adp_type
_atom_site_occupancy
_atom_site_symmetry_multiplicity
_atom_site_calc_flag
_atom_site_refinement_flags
S1 S 0.07791(6) 0.10851(5) 0.33395(3) 0.0456(2) Uani 1 1 d .
S2 S 0.19339(5) -0.00685(5) 0.35392(3) 0.04114(18) Uani 1 1 d .
C11 C -0.00128(19) 0.10578(18) 0.39982(11) 0.0354(6) Uani 1 1 d .
N11 N -0.08008(16) 0.03665(17) 0.40433(10) 0.0456(5) Uani 1 1 d .
N12 N 0.00993(15) 0.17148(15) 0.45254(9) 0.0340(5) Uani 1 1 d .
C12 C -0.12071(19) 0.0574(2) 0.46182(13) 0.0470(7) Uani 1 1 d .
H12A H -0.1783 0.0203 0.4785 0.056 Uiso 1 1 calc R
C13 C -0.06696(19) 0.1386(2) 0.49179(12) 0.0405(6) Uani 1 1 d .
H13A H -0.0802 0.1668 0.5320 0.049 Uiso 1 1 calc R
C14 C 0.0807(2) 0.2686(2) 0.46413(12) 0.0436(6) Uani 1 1 d .
C15 C 0.0570(3) 0.3601(2) 0.41661(15) 0.0738(10) Uani 1 1 d .
H15A H -0.0145 0.3822 0.4204 0.111 Uiso 1 1 calc R
H15B H 0.0696 0.3319 0.3748 0.111 Uiso 1 1 calc R
H15C H 0.1007 0.4246 0.4244 0.111 Uiso 1 1 calc R
C16 C 0.0610(3) 0.3140(3) 0.52986(13) 0.0682(9) Uani 1 1 d .
H16A H -0.0096 0.3395 0.5330 0.102 Uiso 1 1 calc R
H16B H 0.1070 0.3763 0.5381 0.102 Uiso 1 1 calc R
H16C H 0.0730 0.2551 0.5602 0.102 Uiso 1 1 calc R
C17 C 0.1919(2) 0.2305(3) 0.45991(16) 0.0685(9) Uani 1 1 d .
H17A H 0.2054 0.2014 0.4184 0.103 Uiso 1 1 calc R
H17B H 0.2044 0.1721 0.4906 0.103 Uiso 1 1 calc R
H17C H 0.2370 0.2936 0.4681 0.103 Uiso 1 1 calc R
N21 N 0.09461(16) -0.20518(17) 0.35386(9) 0.0440(5) Uani 1 1 d .
C21 C 0.15079(19) -0.13346(19) 0.32175(11) 0.0346(6) Uani 1 1 d .
N22 N 0.17374(16) -0.17257(15) 0.26274(9) 0.0366(5) Uani 1 1 d .
C22 C 0.0799(2) -0.2932(2) 0.31439(13) 0.0506(7) Uani 1 1 d .
H22A H 0.0418 -0.3579 0.3242 0.061 Uiso 1 1 calc R
C23 C 0.1273(2) -0.2751(2) 0.25893(13) 0.0456(7) Uani 1 1 d .
H23A H 0.1282 -0.3239 0.2244 0.055 Uiso 1 1 calc R
C24 C 0.2388(2) -0.11929(19) 0.21279(11) 0.0413(6) Uani 1 1 d .
C25 C 0.2420(3) -0.1966(2) 0.15575(12) 0.0682(10) Uani 1 1 d .
H25A H 0.2742 -0.2672 0.1671 0.102 Uiso 1 1 calc R
H25B H 0.2812 -0.1610 0.1227 0.102 Uiso 1 1 calc R
H25C H 0.1725 -0.2107 0.1413 0.102 Uiso 1 1 calc R
C26 C 0.3475(2) -0.1031(2) 0.23710(13) 0.0546(8) Uani 1 1 d .
H26A H 0.3762 -0.1753 0.2487 0.082 Uiso 1 1 calc R
H26B H 0.3462 -0.0543 0.2734 0.082 Uiso 1 1 calc R
H26C H 0.3896 -0.0694 0.2047 0.082 Uiso 1 1 calc R
C27 C 0.1897(2) -0.00870(19) 0.19296(12) 0.0493(7) Uani 1 1 d .
H27A H 0.1209 -0.0228 0.1774 0.074 Uiso 1 1 calc R
H27B H 0.2307 0.0255 0.1603 0.074 Uiso 1 1 calc R
H27C H 0.1862 0.0415 0.2286 0.074 Uiso 1 1 calc R

loop_
_atom_site_aniso_label
_atom_site_aniso_U_11
_atom_site_aniso_U_22
_atom_site_aniso_U_33
_atom_site_aniso_U_23
_atom_site_aniso_U_13
_atom_site_aniso_U_12
S1 0.0632(5) 0.0410(3) 0.0326(3) -0.0004(3) 0.0065(3) 0.0103(3)
S2 0.0412(4) 0.0427(3) 0.0395(4) -0.0084(3) 0.0024(3) 0.0009(3)
C11 0.0386(14) 0.0339(12) 0.0336(14) -0.0042(11) -0.0018(11) 0.0073(11)
N11 0.0371(12) 0.0447(12) 0.0549(15) -0.0131(11) -0.0046(11) -0.0006(10)
N12 0.0336(11) 0.0342(10) 0.0342(11) -0.0055(9) 0.0015(9) -0.0016(9)
C12 0.0302(14) 0.0513(15) 0.0594(19) -0.0101(14) 0.0074(13) -0.0075(12)
C13 0.0365(15) 0.0454(14) 0.0396(14) -0.0050(11) 0.0070(12) 0.0012(12)
C14 0.0481(16) 0.0370(13) 0.0455(15) -0.0103(12) 0.0092(13) -0.0135(12)
C15 0.111(3) 0.0404(15) 0.071(2) -0.0008(15) 0.009(2) -0.0117(17)
C16 0.079(2) 0.0687(19) 0.0572(19) -0.0264(16) 0.0078(16) -0.0279(17)
C17 0.0453(18) 0.070(2) 0.090(2) -0.0228(18) 0.0027(17) -0.0203(16)
N21 0.0457(13) 0.0462(12) 0.0400(12) 0.0048(10) 0.0101(10) -0.0010(10)
C21 0.0361(14) 0.0333(12) 0.0344(14) -0.0014(11) 0.0022(11) 0.0030(11)
N22 0.0471(13) 0.0312(10) 0.0315(11) -0.0017(9) 0.0069(9) 0.0029(9)
C22 0.0568(18) 0.0375(14) 0.0575(18) 0.0009(13) 0.0090(15) -0.0082(13)
C23 0.0568(18) 0.0325(13) 0.0476(16) -0.0052(12) 0.0026(14) -0.0028(12)
C24 0.0590(18) 0.0303(12) 0.0346(14) 0.0035(10) 0.0131(13) 0.0070(12)
C25 0.117(3) 0.0435(16) 0.0441(18) -0.0067(14) 0.0274(18) 0.0070(17)
C26 0.0486(18) 0.0598(17) 0.0554(18) 0.0154(15) 0.0219(14) 0.0073(14)
C27 0.0688(19) 0.0365(13) 0.0425(15) 0.0027(12) 0.0044(14) 0.0079(13)

loop_
_atom_type_symbol
_atom_type_description
_atom_type_scat_dispersion_real
_atom_type_scat_dispersion_imag
_atom_type_scat_source
C C 0.0033 0.0016 'International Tables Vol C Tables 4.2.6.8 and 6.1.1.4'
H H 0.0000 0.0000 'International Tables Vol C Tables 4.2.6.8 and 6.1.1.4'
N N 0.0061 0.0033 'International Tables Vol C Tables 4.2.6.8 and 6.1.1.4'
S S 0.1246 0.1234 'International Tables Vol C Tables 4.2.6.8 and 6.1.1.4'

loop_
_geom_angle_atom_site_label_1
_geom_angle_atom_site_label_2
_geom_angle_atom_site_label_3
_geom_angle
C11 S1 S2 104.36(8)
C21 S2 S1 105.06(8)
N11 C11 N12 112.1(2)
N11 C11 S1 121.97(18)
N12 C11 S1 125.92(18)
C11 N11 C12 104.8(2)
C13 N12 C11 105.25(19)
C13 N12 C14 124.78(19)
C11 N12 C14 129.59(19)
C13 C12 N11 110.9(2)
C12 C13 N12 107.0(2)
N12 C14 C17 110.2(2)
N12 C14 C15 108.5(2)
C17 C14 C15 111.6(2)
N12 C14 C16 108.8(2)
C17 C14 C16 108.7(2)
C15 C14 C16 109.1(2)
C21 N21 C22 104.7(2)
N21 C21 N22 112.3(2)
N21 C21 S2 121.98(18)
N22 C21 S2 125.70(18)
C23 N22 C21 105.1(2)
C23 N22 C24 125.7(2)
C21 N22 C24 129.08(19)
C23 C22 N21 111.0(2)
C22 C23 N22 106.9(2)
N22 C24 C26 109.5(2)
N22 C24 C27 109.1(2)
C26 C24 C27 112.1(2)
N22 C24 C25 109.2(2)
C26 C24 C25 108.9(2)
C27 C24 C25 108.0(2)

loop_
_geom_bond_atom_site_label_1
_geom_bond_atom_site_label_2
_geom_bond_distance
S1 C11 1.747(2)
S1 S2 2.0807(9)
S2 C21 1.748(2)
C11 N11 1.319(3)
C11 N12 1.381(3)
N11 C12 1.362(3)
N12 C13 1.364(3)
N12 C14 1.500(3)
C12 C13 1.355(3)
C14 C17 1.519(4)
C14 C15 1.523(4)
C14 C16 1.529(3)
N21 C21 1.318(3)
N21 C22 1.360(3)
C21 N22 1.379(3)
N22 C23 1.365(3)
N22 C24 1.504(3)
C22 C23 1.356(4)
C24 C26 1.520(4)
C24 C27 1.525(3)
C24 C25 1.530(3)
